data_4325455
loop_
_publ_author_name
'K. Geetharani'
'Shubhankar Kumar Bose'
'Satyanarayan Sahoo'
'Babu Varghese'
'Shaikh M. Mobin'
'Sundargopal Ghosh'

_publ_section_title
;
 Cluster Expansion Reactions of Group 6 and 8 Metallaboranes Using
 Transition Metal Carbonyl Compounds of Groups 7-9
;
_journal_name_full 'Inorganic Chemistry'
_journal_page_first 5824
_journal_page_last 5832
_journal_paper_doi 10.1021/ic200802c
_journal_volume 50
_journal_year 2011
_chemical_formula_sum 'C26 H33 B3 Fe2 O6 Ru2'
_chemical_formula_weight 787.79
_chemical_name_systematic
; 
 ? 
;
_space_group_IT_number 4
_symmetry_cell_setting monoclinic
_symmetry_space_group_name_Hall 'P 2yb'
_symmetry_space_group_name_H-M 'P 1 21 1'
_atom_sites_solution_hydrogens geom
_atom_sites_solution_primary direct
_atom_sites_solution_secondary difmap
_audit_creation_method SHELXL-97
_cell_angle_alpha 90.00
_cell_angle_beta 106.910(4)
_cell_angle_gamma 90.00
_cell_formula_units_Z 2
_cell_length_a 9.3791(8)
_cell_length_b 14.9670(14)
_cell_length_c 10.9142(9)
_cell_measurement_reflns_used 7238
_cell_measurement_temperature 293(2)
_cell_measurement_theta_max 34.5
_cell_measurement_theta_min 2.5
_cell_volume 1465.9(2)
_computing_cell_refinement 'APEX2/SAINT (Bruker, 2004)'
_computing_data_collection 'APEX2 (Bruker, 2004)'
_computing_data_reduction 'SAINT/XPREP (Bruker, 2004)'
_computing_molecular_graphics 'ORTEP3 (Farrugia, 1997) and Mercury (Bruno et al., 2002)'
_computing_publication_material 'SHELXL-97 (Sheldrick, 2008)'
_computing_structure_refinement 'SHELXL-97 (Sheldrick, 2008)'
_computing_structure_solution 'SIR92 (Altornare et al., 1993)'
_diffrn_ambient_temperature 293(2)
_diffrn_measured_fraction_theta_full 0.999
_diffrn_measured_fraction_theta_max 0.999
_diffrn_measurement_device_type 'Bruker axs kappa apex2 CCD Diffractometer'
_diffrn_measurement_method '\w and \f scan'
_diffrn_radiation_monochromator graphite
_diffrn_radiation_source 'fine-focus sealed tube'
_diffrn_radiation_type MoK\a
_diffrn_radiation_wavelength 0.71073
_diffrn_reflns_av_R_equivalents 0.0291
_diffrn_reflns_av_sigmaI/netI 0.0199
_diffrn_reflns_limit_h_max 11
_diffrn_reflns_limit_h_min -11
_diffrn_reflns_limit_k_max 17
_diffrn_reflns_limit_k_min -17
_diffrn_reflns_limit_l_max 12
_diffrn_reflns_limit_l_min -12
_diffrn_reflns_number 27674
_diffrn_reflns_theta_full 24.99
_diffrn_reflns_theta_max 24.99
_diffrn_reflns_theta_min 2.27
_diffrn_standards_decay_% 0
_exptl_absorpt_coefficient_mu 2.019
_exptl_absorpt_correction_T_max 0.842
_exptl_absorpt_correction_T_min 0.701
_exptl_absorpt_correction_type multi-scan
_exptl_absorpt_process_details 'SADABS (Bruker, 1999)'
_exptl_crystal_colour orange
_exptl_crystal_density_diffrn 1.785
_exptl_crystal_description rectangle
_exptl_crystal_F_000 784
_exptl_crystal_size_max 0.15
_exptl_crystal_size_mid 0.10
_exptl_crystal_size_min 0.10
_refine_diff_density_max 0.195
_refine_diff_density_min -0.175
_refine_diff_density_rms 0.043
_refine_ls_abs_structure_details 'Flack H D (1983), Acta Cryst. A39, 876-881'
_refine_ls_abs_structure_Flack 0.012(11)
_refine_ls_extinction_coef 0.00173(14)
_refine_ls_extinction_expression Fc^*^=kFc[1+0.001xFc^2^\l^3^/sin(2\q)]^-1/4^
_refine_ls_extinction_method SHELXL
_refine_ls_goodness_of_fit_ref 1.036
_refine_ls_hydrogen_treatment mixed
_refine_ls_matrix_type full
_refine_ls_number_parameters 375
_refine_ls_number_reflns 5135
_refine_ls_number_restraints 1
_refine_ls_restrained_S_all 1.036
_refine_ls_R_factor_all 0.0140
_refine_ls_R_factor_gt 0.0136
_refine_ls_shift/su_max 0.001
_refine_ls_shift/su_mean 0.000
_refine_ls_structure_factor_coef Fsqd
_refine_ls_weighting_details 'calc w=1/[\s^2^(Fo^2^)+(0.0182P)^2^+0.1252P] where P=(Fo^2^+2Fc^2^)/3'
_refine_ls_weighting_scheme calc
_refine_ls_wR_factor_gt 0.0341
_refine_ls_wR_factor_ref 0.0343
_reflns_number_gt 5067
_reflns_number_total 5135
_reflns_threshold_expression >2sigma(I)
_cod_data_source_file ic200802c_si_001_3.cif
_cod_data_source_block shelxl
_cod_database_code 4325455

loop_
_symmetry_equiv_pos_as_xyz
'x, y, z'
'-x, y+1/2, -z'

loop_
_atom_site_label
_atom_site_type_symbol
_atom_site_fract_x
_atom_site_fract_y
_atom_site_fract_z
_atom_site_U_iso_or_equiv
_atom_site_adp_type
_atom_site_occupancy
_atom_site_symmetry_multiplicity
_atom_site_calc_flag
_atom_site_refinement_flags
C1 C 0.7387(3) 0.89199(17) 1.0537(2) 0.0369(5) Uani 1 1 d .
C2 C 0.8669(3) 0.84318(19) 1.1175(2) 0.0357(5) Uani 1 1 d .
C3 C 0.8260(3) 0.75334(17) 1.1307(2) 0.0379(6) Uani 1 1 d .
C4 C 0.6686(3) 0.74703(18) 1.0692(2) 0.0398(6) Uani 1 1 d .
C5 C 0.6160(3) 0.8335(2) 1.0246(2) 0.0396(5) Uani 1 1 d .
C6 C 0.7317(4) 0.99177(19) 1.0422(3) 0.0571(8) Uani 1 1 d .
H6A H 0.7154 1.0169 1.1180 0.086 Uiso 1 1 calc R
H6B H 0.6512 1.0084 0.9689 0.086 Uiso 1 1 calc R
H6C H 0.8239 1.0139 1.0325 0.086 Uiso 1 1 calc R
C7 C 1.0194(3) 0.8821(2) 1.1766(3) 0.0616(8) Uani 1 1 d .
H7A H 1.0383 0.9278 1.1216 0.092 Uiso 1 1 calc R
H7B H 1.0930 0.8359 1.1875 0.092 Uiso 1 1 calc R
H7C H 1.0241 0.9076 1.2585 0.092 Uiso 1 1 calc R
C8 C 0.9229(4) 0.6847(2) 1.2140(3) 0.0654(9) Uani 1 1 d .
H8A H 1.0229 0.6905 1.2089 0.098 Uiso 1 1 calc R
H8B H 0.8858 0.6261 1.1858 0.098 Uiso 1 1 calc R
H8C H 0.9222 0.6932 1.3010 0.098 Uiso 1 1 calc R
C9 C 0.5740(4) 0.6661(3) 1.0644(3) 0.0737(10) Uani 1 1 d .
H9A H 0.5351 0.6662 1.1367 0.111 Uiso 1 1 calc R
H9B H 0.6331 0.6134 1.0669 0.111 Uiso 1 1 calc R
H9C H 0.4930 0.6666 0.9867 0.111 Uiso 1 1 calc R
C10 C 0.4556(3) 0.8611(3) 0.9759(3) 0.0653(10) Uani 1 1 d .
H10A H 0.4228 0.8831 1.0458 0.098 Uiso 1 1 calc R
H10B H 0.3961 0.8105 0.9380 0.098 Uiso 1 1 calc R
H10C H 0.4452 0.9072 0.9129 0.098 Uiso 1 1 calc R
C11 C 0.5717(3) 0.85099(18) 0.4592(2) 0.0452(6) Uani 1 1 d .
C12 C 0.6939(3) 0.90998(19) 0.4870(3) 0.0466(7) Uani 1 1 d .
C13 C 0.6770(3) 0.97243(17) 0.5802(2) 0.0396(6) Uani 1 1 d .
C14 C 0.5423(3) 0.95142(16) 0.6081(2) 0.0353(5) Uani 1 1 d .
C15 C 0.4783(3) 0.87598(17) 0.5348(2) 0.0377(6) Uani 1 1 d .
C16 C 0.5347(4) 0.7807(3) 0.3551(3) 0.0773(11) Uani 1 1 d .
H16A H 0.4680 0.8054 0.2786 0.116 Uiso 1 1 calc R
H16B H 0.4880 0.7306 0.3828 0.116 Uiso 1 1 calc R
H16C H 0.6246 0.7614 0.3379 0.116 Uiso 1 1 calc R
C17 C 0.8106(5) 0.9142(3) 0.4179(3) 0.0803(12) Uani 1 1 d .
H17A H 0.8342 0.8547 0.3971 0.120 Uiso 1 1 calc R
H17B H 0.8986 0.9422 0.4718 0.120 Uiso 1 1 calc R
H17C H 0.7735 0.9482 0.3406 0.120 Uiso 1 1 calc R
C18 C 0.7683(4) 1.0545(2) 0.6216(4) 0.0670(9) Uani 1 1 d .
H18A H 0.7359 1.1001 0.5577 0.101 Uiso 1 1 calc R
H18B H 0.8713 1.0410 0.6323 0.101 Uiso 1 1 calc R
H18C H 0.7566 1.0752 0.7014 0.101 Uiso 1 1 calc R
C19 C 0.4715(4) 1.0079(2) 0.6878(3) 0.0567(8) Uani 1 1 d .
H19A H 0.5478 1.0362 0.7549 0.085 Uiso 1 1 calc R
H19B H 0.4112 0.9709 0.7248 0.085 Uiso 1 1 calc R
H19C H 0.4103 1.0527 0.6349 0.085 Uiso 1 1 calc R
C20 C 0.3274(3) 0.8375(2) 0.5236(3) 0.0599(7) Uani 1 1 d .
H20A H 0.2556 0.8629 0.4506 0.090 Uiso 1 1 calc R
H20B H 0.2999 0.8511 0.5997 0.090 Uiso 1 1 calc R
H20C H 0.3302 0.7739 0.5135 0.090 Uiso 1 1 calc R
C21 C 0.8355(4) 0.6250(2) 0.8942(3) 0.0576(8) Uani 1 1 d .
C22 C 1.0767(3) 0.7447(2) 0.9430(3) 0.0619(8) Uani 1 1 d .
C23 C 1.0683(3) 0.8744(2) 0.7684(3) 0.0539(7) Uani 1 1 d .
C24 C 1.0736(3) 0.7087(2) 0.7093(3) 0.0620(8) Uani 1 1 d .
C25 C 0.8056(4) 0.5903(2) 0.6434(3) 0.0516(7) Uani 1 1 d .
C26 C 0.5751(4) 0.6093(2) 0.7127(3) 0.0585(8) Uani 1 1 d .
B1 B 0.8235(3) 0.7396(2) 0.6099(3) 0.0400(7) Uani 1 1 d .
O1 O 0.8920(3) 0.57654(17) 0.9764(2) 0.0874(9) Uani 1 1 d .
O2 O 1.1582(3) 0.7213(2) 1.0379(3) 0.0929(9) Uani 1 1 d .
O3 O 1.1341(3) 0.93609(17) 0.7538(3) 0.0845(8) Uani 1 1 d .
O4 O 1.1474(3) 0.6665(2) 0.6664(3) 0.1019(10) Uani 1 1 d .
O5 O 0.8424(3) 0.53589(15) 0.5842(2) 0.0768(7) Uani 1 1 d .
O6 O 0.4705(3) 0.5670(2) 0.6988(3) 0.1085(11) Uani 1 1 d .
Fe1 Fe 0.74450(4) 0.66726(2) 0.73909(3) 0.03355(8) Uani 1 1 d .
Fe2 Fe 0.97146(3) 0.77720(3) 0.78625(3) 0.03652(8) Uani 1 1 d .
Ru1 Ru 0.774807(17) 0.785774(11) 0.920157(15) 0.02594(5) Uani 1 1 d .
Ru2 Ru 0.702456(18) 0.834180(11) 0.666625(15) 0.02575(5) Uani 1 1 d .
B2 B 0.5885(3) 0.76134(18) 0.7662(3) 0.0314(6) Uani 1 1 d .
B3 B 0.8494(3) 0.8884(2) 0.8278(3) 0.0331(6) Uani 1 1 d .
H3 H 0.891(2) 0.9554(18) 0.856(2) 0.027(6) Uiso 1 1 d .
H1 H 0.845(3) 0.724(2) 0.508(3) 0.055(8) Uiso 1 1 d .
H2 H 0.470(2) 0.7562(15) 0.760(2) 0.026(6) Uiso 1 1 d .

loop_
_atom_site_aniso_label
_atom_site_aniso_U_11
_atom_site_aniso_U_22
_atom_site_aniso_U_33
_atom_site_aniso_U_23
_atom_site_aniso_U_13
_atom_site_aniso_U_12
C1 0.0506(14) 0.0368(14) 0.0259(12) -0.0011(10) 0.0153(11) 0.0060(11)
C2 0.0422(12) 0.0381(14) 0.0246(11) 0.0000(11) 0.0062(10) -0.0034(12)
C3 0.0543(15) 0.0353(14) 0.0230(12) 0.0023(10) 0.0095(11) 0.0048(11)
C4 0.0537(14) 0.0422(14) 0.0280(13) -0.0025(11) 0.0191(12) -0.0122(12)
C5 0.0410(12) 0.0537(15) 0.0281(11) 0.0028(13) 0.0164(10) 0.0080(14)
C6 0.094(2) 0.0370(16) 0.0460(16) -0.0006(13) 0.0294(16) 0.0104(15)
C7 0.0517(16) 0.074(2) 0.0500(17) -0.0193(16) 0.0011(14) -0.0158(16)
C8 0.095(2) 0.054(2) 0.0406(16) 0.0138(14) 0.0103(16) 0.0236(18)
C9 0.103(3) 0.070(2) 0.064(2) -0.0103(18) 0.050(2) -0.040(2)
C10 0.0435(15) 0.105(3) 0.0515(17) -0.0031(18) 0.0203(14) 0.0143(16)
C11 0.0661(16) 0.0417(16) 0.0233(11) -0.0008(11) 0.0057(12) 0.0098(13)
C12 0.0611(17) 0.0503(17) 0.0347(13) 0.0169(12) 0.0240(13) 0.0135(14)
C13 0.0480(14) 0.0317(14) 0.0350(13) 0.0101(11) 0.0057(11) -0.0022(11)
C14 0.0471(14) 0.0296(13) 0.0262(12) 0.0028(10) 0.0061(10) 0.0077(11)
C15 0.0433(13) 0.0338(13) 0.0283(12) 0.0063(11) -0.0018(10) 0.0007(11)
C16 0.117(3) 0.064(2) 0.0358(15) -0.0155(17) -0.0012(17) 0.019(2)
C17 0.101(3) 0.090(3) 0.072(2) 0.037(2) 0.060(2) 0.026(2)
C18 0.074(2) 0.0398(18) 0.080(2) 0.0169(17) 0.0105(18) -0.0097(16)
C19 0.0689(19) 0.0531(19) 0.0472(16) -0.0010(14) 0.0156(15) 0.0287(16)
C20 0.0418(13) 0.0584(18) 0.0650(18) 0.0123(17) -0.0072(13) -0.0042(15)
C21 0.072(2) 0.061(2) 0.0406(16) 0.0030(15) 0.0175(15) 0.0240(17)
C22 0.0540(17) 0.067(2) 0.062(2) 0.0046(16) 0.0134(16) 0.0119(15)
C23 0.0369(13) 0.0618(19) 0.070(2) 0.0050(16) 0.0265(14) 0.0062(14)
C24 0.0495(16) 0.065(2) 0.080(2) -0.0026(18) 0.0327(16) 0.0091(15)
C25 0.0706(19) 0.0394(17) 0.0405(15) -0.0031(13) 0.0096(14) 0.0110(14)
C26 0.0655(19) 0.0416(17) 0.066(2) -0.0154(15) 0.0153(16) -0.0086(16)
B1 0.0500(16) 0.0391(16) 0.0352(16) -0.0002(13) 0.0192(13) 0.0121(14)
O1 0.137(2) 0.0705(17) 0.0467(13) 0.0116(12) 0.0139(14) 0.0577(16)
O2 0.0716(15) 0.135(3) 0.0636(16) 0.0276(17) 0.0064(13) 0.0409(18)
O3 0.0580(13) 0.0660(15) 0.146(3) 0.0082(16) 0.0558(16) -0.0123(12)
O4 0.0777(16) 0.105(2) 0.144(3) -0.029(2) 0.0650(18) 0.0229(16)
O5 0.1168(19) 0.0470(13) 0.0667(15) -0.0196(12) 0.0268(14) 0.0234(13)
O6 0.0916(19) 0.082(2) 0.154(3) -0.055(2) 0.040(2) -0.0504(17)
Fe1 0.04393(18) 0.02421(17) 0.03128(18) -0.00230(14) 0.00899(15) 0.00203(14)
Fe2 0.02927(15) 0.0417(2) 0.04125(19) 0.00075(17) 0.01447(14) 0.00498(16)
Ru1 0.02692(8) 0.02751(10) 0.02294(9) 0.00124(8) 0.00656(6) 0.00082(7)
Ru2 0.03129(9) 0.02400(9) 0.02287(9) 0.00033(7) 0.00932(7) 0.00169(7)
B2 0.0326(13) 0.0311(16) 0.0279(14) 0.0016(10) 0.0048(11) -0.0040(10)
B3 0.0331(13) 0.0359(16) 0.0305(14) -0.0012(12) 0.0096(11) -0.0043(12)

loop_
_atom_type_symbol
_atom_type_description
_atom_type_scat_dispersion_real
_atom_type_scat_dispersion_imag
_atom_type_scat_source
C C 0.0033 0.0016 'International Tables Vol C Tables 4.2.6.8 and 6.1.1.4'
H H 0.0000 0.0000 'International Tables Vol C Tables 4.2.6.8 and 6.1.1.4'
B B 0.0013 0.0007 'International Tables Vol C Tables 4.2.6.8 and 6.1.1.4'
O O 0.0106 0.0060 'International Tables Vol C Tables 4.2.6.8 and 6.1.1.4'
Fe Fe 0.3463 0.8444 'International Tables Vol C Tables 4.2.6.8 and 6.1.1.4'
Ru Ru -1.2594 0.8363 'International Tables Vol C Tables 4.2.6.8 and 6.1.1.4'

loop_
_geom_angle_atom_site_label_1
_geom_angle_atom_site_label_2
_geom_angle_atom_site_label_3
_geom_angle
C2 C1 C5 108.3(2)
C2 C1 C6 124.7(3)
C5 C1 C6 126.0(3)
C2 C1 Ru1 71.67(14)
C5 C1 Ru1 71.42(14)
C6 C1 Ru1 131.46(18)
C1 C2 C3 109.0(2)
C1 C2 C7 125.5(3)
C3 C2 C7 125.1(3)
C1 C2 Ru1 71.86(13)
C3 C2 Ru1 72.19(14)
C7 C2 Ru1 127.72(18)
C2 C3 C4 106.7(2)
C2 C3 C8 125.5(3)
C4 C3 C8 126.9(3)
C2 C3 Ru1 71.14(13)
C4 C3 Ru1 69.73(13)
C8 C3 Ru1 132.80(19)
C5 C4 C3 107.9(2)
C5 C4 C9 125.8(3)
C3 C4 C9 126.1(3)
C5 C4 Ru1 72.26(13)
C3 C4 Ru1 72.85(14)
C9 C4 Ru1 125.14(19)
C1 C5 C4 108.0(2)
C1 C5 C10 125.4(3)
C4 C5 C10 125.8(3)
C1 C5 Ru1 72.05(13)
C4 C5 Ru1 70.58(14)
C10 C5 Ru1 130.90(17)
C1 C6 H6A 109.5
C1 C6 H6B 109.5
H6A C6 H6B 109.5
C1 C6 H6C 109.5
H6A C6 H6C 109.5
H6B C6 H6C 109.5
C2 C7 H7A 109.5
C2 C7 H7B 109.5
H7A C7 H7B 109.5
C2 C7 H7C 109.5
H7A C7 H7C 109.5
H7B C7 H7C 109.5
C3 C8 H8A 109.5
C3 C8 H8B 109.5
H8A C8 H8B 109.5
C3 C8 H8C 109.5
H8A C8 H8C 109.5
H8B C8 H8C 109.5
C4 C9 H9A 109.5
C4 C9 H9B 109.5
H9A C9 H9B 109.5
C4 C9 H9C 109.5
H9A C9 H9C 109.5
H9B C9 H9C 109.5
C5 C10 H10A 109.5
C5 C10 H10B 109.5
H10A C10 H10B 109.5
C5 C10 H10C 109.5
H10A C10 H10C 109.5
H10B C10 H10C 109.5
C12 C11 C15 108.1(2)
C12 C11 C16 126.3(3)
C15 C11 C16 125.1(3)
C12 C11 Ru2 71.47(14)
C15 C11 Ru2 72.09(13)
C16 C11 Ru2 128.0(2)
C11 C12 C13 108.2(2)
C11 C12 C17 125.8(3)
C13 C12 C17 125.5(3)
C11 C12 Ru2 72.05(14)
C13 C12 Ru2 72.01(14)
C17 C12 Ru2 127.9(2)
C14 C13 C12 107.4(2)
C14 C13 C18 125.9(3)
C12 C13 C18 125.7(3)
C14 C13 Ru2 72.52(14)
C12 C13 Ru2 71.13(15)
C18 C13 Ru2 130.3(2)
C15 C14 C13 108.3(2)
C15 C14 C19 126.4(2)
C13 C14 C19 124.9(2)
C15 C14 Ru2 71.33(14)
C13 C14 Ru2 71.02(14)
C19 C14 Ru2 129.71(17)
C14 C15 C11 108.0(2)
C14 C15 C20 126.0(3)
C11 C15 C20 125.5(3)
C14 C15 Ru2 72.41(13)
C11 C15 Ru2 71.35(14)
C20 C15 Ru2 128.72(18)
C11 C16 H16A 109.5
C11 C16 H16B 109.5
H16A C16 H16B 109.5
C11 C16 H16C 109.5
H16A C16 H16C 109.5
H16B C16 H16C 109.5
C12 C17 H17A 109.5
C12 C17 H17B 109.5
H17A C17 H17B 109.5
C12 C17 H17C 109.5
H17A C17 H17C 109.5
H17B C17 H17C 109.5
C13 C18 H18A 109.5
C13 C18 H18B 109.5
H18A C18 H18B 109.5
C13 C18 H18C 109.5
H18A C18 H18C 109.5
H18B C18 H18C 109.5
C14 C19 H19A 109.5
C14 C19 H19B 109.5
H19A C19 H19B 109.5
C14 C19 H19C 109.5
H19A C19 H19C 109.5
H19B C19 H19C 109.5
C15 C20 H20A 109.5
C15 C20 H20B 109.5
H20A C20 H20B 109.5
C15 C20 H20C 109.5
H20A C20 H20C 109.5
H20B C20 H20C 109.5
O1 C21 Fe1 161.6(3)
O1 C21 Ru1 125.6(2)
Fe1 C21 Ru1 72.77(11)
O2 C22 Fe2 171.7(3)
O3 C23 Fe2 177.3(3)
O4 C24 Fe2 175.3(3)
O5 C25 Fe1 175.9(3)
O6 C26 Fe1 175.5(3)
Ru2 B1 Fe1 79.27(10)
Ru2 B1 Fe2 79.11(11)
Fe1 B1 Fe2 77.77(11)
Ru2 B1 H1 132.8(14)
Fe1 B1 H1 135.1(14)
Fe2 B1 H1 130.8(13)
C26 Fe1 C25 90.84(15)
C26 Fe1 C21 98.14(16)
C25 Fe1 C21 100.57(14)
C26 Fe1 B1 128.98(15)
C25 Fe1 B1 72.28(13)
C21 Fe1 B1 131.68(15)
C26 Fe1 B2 73.86(13)
C25 Fe1 B2 151.40(12)
C21 Fe1 B2 105.35(12)
B1 Fe1 B2 98.41(11)
C26 Fe1 Ru1 110.71(11)
C25 Fe1 Ru1 155.85(11)
C21 Fe1 Ru1 66.67(10)
B1 Fe1 Ru1 100.27(9)
B2 Fe1 Ru1 50.82(7)
C26 Fe1 Ru2 111.83(11)
C25 Fe1 Ru2 119.49(10)
C21 Fe1 Ru2 128.10(11)
B1 Fe1 Ru2 49.42(8)
B2 Fe1 Ru2 49.91(7)
Ru1 Fe1 Ru2 63.463(11)
C26 Fe1 Fe2 170.19(11)
C25 Fe1 Fe2 98.13(11)
C21 Fe1 Fe2 84.18(12)
B1 Fe1 Fe2 51.43(9)
B2 Fe1 Fe2 96.33(7)
Ru1 Fe1 Fe2 61.375(12)
Ru2 Fe1 Fe2 60.132(12)
C23 Fe2 C24 93.36(14)
C23 Fe2 C22 99.99(15)
C24 Fe2 C22 94.16(15)
C23 Fe2 B1 110.27(14)
C24 Fe2 B1 73.37(13)
C22 Fe2 B1 147.63(15)
C23 Fe2 B3 72.85(12)
C24 Fe2 B3 160.99(14)
C22 Fe2 B3 100.97(13)
B1 Fe2 B3 98.72(11)
C23 Fe2 Fe1 156.28(10)
C24 Fe2 Fe1 93.64(11)
C22 Fe2 Fe1 102.06(12)
B1 Fe2 Fe1 50.80(9)
B3 Fe2 Fe1 94.36(7)
C23 Fe2 Ru2 97.42(10)
C24 Fe2 Ru2 121.75(11)
C22 Fe2 Ru2 138.84(10)
B1 Fe2 Ru2 49.19(8)
B3 Fe2 Ru2 49.98(7)
Fe1 Fe2 Ru2 59.842(12)
C23 Fe2 Ru1 118.89(9)
C24 Fe2 Ru1 147.35(11)
C22 Fe2 Ru1 76.38(10)
B1 Fe2 Ru1 97.91(8)
B3 Fe2 Ru1 49.44(7)
Fe1 Fe2 Ru1 59.099(11)
Ru2 Fe2 Ru1 62.553(10)
B3 Ru1 B2 93.49(11)
B3 Ru1 C4 147.13(11)
B2 Ru1 C4 95.50(10)
B3 Ru1 C5 112.37(11)
B2 Ru1 C5 86.57(10)
C4 Ru1 C5 37.16(10)
B3 Ru1 C2 95.34(10)
B2 Ru1 C2 147.45(10)
C4 Ru1 C2 61.70(9)
C5 Ru1 C2 61.11(9)
B3 Ru1 C1 85.81(11)
B2 Ru1 C1 113.56(10)
C4 Ru1 C1 61.63(9)
C5 Ru1 C1 36.54(10)
C2 Ru1 C1 36.47(10)
B3 Ru1 C3 130.80(10)
B2 Ru1 C3 131.75(10)
C4 Ru1 C3 37.41(10)
C5 Ru1 C3 61.79(9)
C2 Ru1 C3 36.67(9)
C1 Ru1 C3 61.32(9)
B3 Ru1 C21 122.51(11)
B2 Ru1 C21 84.54(11)
C4 Ru1 C21 89.84(10)
C5 Ru1 C21 124.77(11)
C2 Ru1 C21 116.04(10)
C1 Ru1 C21 146.50(9)
C3 Ru1 C21 85.45(9)
B3 Ru1 Fe1 96.52(8)
B2 Ru1 Fe1 52.12(8)
C4 Ru1 Fe1 113.87(7)
C5 Ru1 Fe1 131.33(7)
C2 Ru1 Fe1 156.01(7)
C1 Ru1 Fe1 165.52(7)
C3 Ru1 Fe1 124.64(6)
C21 Ru1 Fe1 40.56(7)
B3 Ru1 Fe2 51.89(8)
B2 Ru1 Fe2 95.82(8)
C4 Ru1 Fe2 156.73(8)
C5 Ru1 Fe2 164.12(8)
C2 Ru1 Fe2 114.17(6)
C1 Ru1 Fe2 130.35(7)
C3 Ru1 Fe2 124.77(7)
C21 Ru1 Fe2 71.10(8)
Fe1 Ru1 Fe2 59.527(12)
B3 Ru1 Ru2 48.14(8)
B2 Ru1 Ru2 47.75(7)
C4 Ru1 Ru2 140.86(7)
C5 Ru1 Ru2 114.97(6)
C2 Ru1 Ru2 141.13(7)
C1 Ru1 Ru2 115.26(6)
C3 Ru1 Ru2 176.44(6)
C21 Ru1 Ru2 97.87(7)
Fe1 Ru1 Ru2 58.388(10)
Fe2 Ru1 Ru2 57.911(10)
B1 Ru2 B2 102.49(12)
B1 Ru2 B3 103.97(13)
B2 Ru2 B3 94.58(11)
B1 Ru2 C12 88.11(11)
B2 Ru2 C12 147.23(11)
B3 Ru2 C12 113.06(12)
B1 Ru2 C11 87.74(11)
B2 Ru2 C11 112.15(11)
B3 Ru2 C11 147.95(11)
C12 Ru2 C11 36.47(11)
B1 Ru2 C13 120.96(11)
B2 Ru2 C13 134.59(10)
B3 Ru2 C13 87.65(11)
C12 Ru2 C13 36.86(10)
C11 Ru2 C13 61.15(10)
B1 Ru2 C15 119.96(11)
B2 Ru2 C15 87.29(10)
B3 Ru2 C15 134.54(11)
C12 Ru2 C15 60.96(9)
C11 Ru2 C15 36.57(9)
C13 Ru2 C15 61.00(9)
B1 Ru2 C14 146.86(11)
B2 Ru2 C14 98.94(10)
B3 Ru2 C14 99.15(10)
C12 Ru2 C14 60.85(9)
C11 Ru2 C14 60.69(9)
C13 Ru2 C14 36.46(9)
C15 Ru2 C14 36.26(9)
B1 Ru2 Fe1 51.31(9)
B2 Ru2 Fe1 52.17(8)
B3 Ru2 Fe1 96.51(9)
C12 Ru2 Fe1 135.26(7)
C11 Ru2 Fe1 113.61(7)
C13 Ru2 Fe1 171.92(7)
C15 Ru2 Fe1 119.13(7)
C14 Ru2 Fe1 148.20(6)
B1 Ru2 Fe2 51.69(9)
B2 Ru2 Fe2 97.93(8)
B3 Ru2 Fe2 52.77(8)
C12 Ru2 Fe2 112.56(7)
C11 Ru2 Fe2 134.42(7)
C13 Ru2 Fe2 118.38(7)
C15 Ru2 Fe2 170.90(6)
C14 Ru2 Fe2 148.28(6)
Fe1 Ru2 Fe2 60.026(12)
B1 Ru2 Ru1 97.33(9)
B2 Ru2 Ru1 48.63(8)
B3 Ru2 Ru1 48.39(8)
C12 Ru2 Ru1 161.41(8)
C11 Ru2 Ru1 160.74(8)
C13 Ru2 Ru1 128.87(7)
C15 Ru2 Ru1 128.67(6)
C14 Ru2 Ru1 115.79(6)
Fe1 Ru2 Ru1 58.149(9)
Fe2 Ru2 Ru1 59.535(9)
Ru2 B2 Ru1 83.63(10)
Ru2 B2 Fe1 77.92(9)
Ru1 B2 Fe1 77.07(9)
Ru2 B2 H2 133.0(12)
Ru1 B2 H2 131.4(12)
Fe1 B2 H2 132.5(12)
Ru2 B3 Ru1 83.47(11)
Ru2 B3 Fe2 77.25(10)
Ru1 B3 Fe2 78.67(11)
Ru2 B3 H3 134.6(12)
Ru1 B3 H3 133.7(12)
Fe2 B3 H3 127.2(12)

loop_
_geom_bond_atom_site_label_1
_geom_bond_atom_site_label_2
_geom_bond_distance
C1 C2 1.406(4)
C1 C5 1.407(4)
C1 C6 1.498(4)
C1 Ru1 2.248(2)
C2 C3 1.417(4)
C2 C7 1.505(4)
C2 Ru1 2.245(2)
C3 C4 1.436(4)
C3 C8 1.493(4)
C3 Ru1 2.259(2)
C4 C5 1.420(4)
C4 C9 1.494(4)
C4 Ru1 2.218(2)
C5 C10 1.500(3)
C5 Ru1 2.240(2)
C6 H6A 0.9600
C6 H6B 0.9600
C6 H6C 0.9600
C7 H7A 0.9600
C7 H7B 0.9600
C7 H7C 0.9600
C8 H8A 0.9600
C8 H8B 0.9600
C8 H8C 0.9600
C9 H9A 0.9600
C9 H9B 0.9600
C9 H9C 0.9600
C10 H10A 0.9600
C10 H10B 0.9600
C10 H10C 0.9600
C11 C12 1.408(4)
C11 C15 1.417(4)
C11 C16 1.512(4)
C11 Ru2 2.254(2)
C12 C13 1.424(4)
C12 C17 1.500(4)
C12 Ru2 2.246(2)
C13 C14 1.419(4)
C13 C18 1.490(4)
C13 Ru2 2.258(2)
C14 C15 1.413(4)
C14 C19 1.499(3)
C14 Ru2 2.277(2)
C15 C20 1.499(4)
C15 Ru2 2.263(2)
C16 H16A 0.9600
C16 H16B 0.9600
C16 H16C 0.9600
C17 H17A 0.9600
C17 H17B 0.9600
C17 H17C 0.9600
C18 H18A 0.9600
C18 H18B 0.9600
C18 H18C 0.9600
C19 H19A 0.9600
C19 H19B 0.9600
C19 H19C 0.9600
C20 H20A 0.9600
C20 H20B 0.9600
C20 H20C 0.9600
C21 O1 1.155(4)
C21 Fe1 1.776(3)
C21 Ru1 2.508(3)
C22 O2 1.148(4)
C22 Fe2 1.777(4)
C23 O3 1.146(4)
C23 Fe2 1.756(3)
C24 O4 1.133(4)
C24 Fe2 1.773(3)
C25 O5 1.153(3)
C25 Fe1 1.759(3)
C26 O6 1.141(4)
C26 Fe1 1.758(3)
B1 Ru2 2.022(3)
B1 Fe1 2.078(3)
B1 Fe2 2.096(3)
B1 H1 1.22(3)
Fe1 B2 2.113(3)
Fe1 Ru1 2.6088(4)
Fe1 Ru2 2.6155(4)
Fe1 Fe2 2.6204(5)
Fe2 B3 2.142(3)
Fe2 Ru2 2.6232(4)
Fe2 Ru1 2.6687(4)
Ru1 B3 2.068(3)
Ru1 B2 2.075(3)
Ru1 Ru2 2.7477(3)
Ru2 B2 2.046(3)
Ru2 B3 2.060(3)
B2 H2 1.10(2)
B3 H3 1.09(3)

loop_
_geom_torsion_atom_site_label_1
_geom_torsion_atom_site_label_2
_geom_torsion_atom_site_label_3
_geom_torsion_atom_site_label_4
_geom_torsion
C5 C1 C2 C3 -0.6(3)
C6 C1 C2 C3 168.7(2)
Ru1 C1 C2 C3 -63.04(17)
C5 C1 C2 C7 -173.8(2)
C6 C1 C2 C7 -4.4(4)
Ru1 C1 C2 C7 123.9(2)
C5 C1 C2 Ru1 62.40(16)
C6 C1 C2 Ru1 -128.2(2)
C1 C2 C3 C4 1.8(3)
C7 C2 C3 C4 174.9(2)
Ru1 C2 C3 C4 -61.03(16)
C1 C2 C3 C8 -167.5(2)
C7 C2 C3 C8 5.6(4)
Ru1 C2 C3 C8 129.7(3)
C1 C2 C3 Ru1 62.83(16)
C7 C2 C3 Ru1 -124.0(2)
C2 C3 C4 C5 -2.3(3)
C8 C3 C4 C5 166.8(2)
Ru1 C3 C4 C5 -64.23(16)
C2 C3 C4 C9 -176.7(2)
C8 C3 C4 C9 -7.6(4)
Ru1 C3 C4 C9 121.4(3)
C2 C3 C4 Ru1 61.96(17)
C8 C3 C4 Ru1 -128.9(3)
C2 C1 C5 C4 -0.8(3)
C6 C1 C5 C4 -170.0(2)
Ru1 C1 C5 C4 61.76(16)
C2 C1 C5 C10 169.6(2)
C6 C1 C5 C10 0.4(4)
Ru1 C1 C5 C10 -127.9(2)
C2 C1 C5 Ru1 -62.56(16)
C6 C1 C5 Ru1 128.3(3)
C3 C4 C5 C1 1.9(3)
C9 C4 C5 C1 176.3(2)
Ru1 C4 C5 C1 -62.71(16)
C3 C4 C5 C10 -168.4(2)
C9 C4 C5 C10 6.0(4)
Ru1 C4 C5 C10 127.0(2)
C3 C4 C5 Ru1 64.61(17)
C9 C4 C5 Ru1 -120.9(3)
C15 C11 C12 C13 -0.1(3)
C16 C11 C12 C13 172.6(3)
Ru2 C11 C12 C13 -63.34(18)
C15 C11 C12 C17 -172.6(3)
C16 C11 C12 C17 0.2(4)
Ru2 C11 C12 C17 124.2(3)
C15 C11 C12 Ru2 63.19(16)
C16 C11 C12 Ru2 -124.0(3)
C11 C12 C13 C14 -0.5(3)
C17 C12 C13 C14 172.0(3)
Ru2 C12 C13 C14 -63.92(17)
C11 C12 C13 C18 -170.0(3)
C17 C12 C13 C18 2.5(4)
Ru2 C12 C13 C18 126.6(3)
C11 C12 C13 Ru2 63.37(18)
C17 C12 C13 Ru2 -124.1(3)
C12 C13 C14 C15 1.0(3)
C18 C13 C14 C15 170.5(2)
Ru2 C13 C14 C15 -61.97(16)
C12 C13 C14 C19 -171.3(2)
C18 C13 C14 C19 -1.8(4)
Ru2 C13 C14 C19 125.7(2)
C12 C13 C14 Ru2 63.01(17)
C18 C13 C14 Ru2 -127.6(3)
C13 C14 C15 C11 -1.1(3)
C19 C14 C15 C11 171.0(2)
Ru2 C14 C15 C11 -62.90(16)
C13 C14 C15 C20 -172.7(2)
C19 C14 C15 C20 -0.6(4)
Ru2 C14 C15 C20 125.5(3)
C13 C14 C15 Ru2 61.77(16)
C19 C14 C15 Ru2 -126.1(2)
C12 C11 C15 C14 0.8(3)
C16 C11 C15 C14 -172.1(3)
Ru2 C11 C15 C14 63.59(16)
C12 C11 C15 C20 172.4(3)
C16 C11 C15 C20 -0.5(4)
Ru2 C11 C15 C20 -124.8(3)
C12 C11 C15 Ru2 -62.80(17)
C16 C11 C15 Ru2 124.3(3)
O6 C26 Fe1 C25 58(4)
O6 C26 Fe1 C21 -43(4)
O6 C26 Fe1 B1 126(4)
O6 C26 Fe1 B2 -146(4)
O6 C26 Fe1 Ru1 -111(4)
O6 C26 Fe1 Ru2 -179(100)
O6 C26 Fe1 Fe2 -146(4)
O5 C25 Fe1 C26 -43(4)
O5 C25 Fe1 C21 55(4)
O5 C25 Fe1 B1 -174(4)
O5 C25 Fe1 B2 -100(4)
O5 C25 Fe1 Ru1 111(4)
O5 C25 Fe1 Ru2 -159(4)
O5 C25 Fe1 Fe2 141(4)
O1 C21 Fe1 C26 65.9(10)
Ru1 C21 Fe1 C26 -109.11(12)
O1 C21 Fe1 C25 -26.5(10)
Ru1 C21 Fe1 C25 158.49(12)
O1 C21 Fe1 B1 -102.2(10)
Ru1 C21 Fe1 B1 82.88(15)
O1 C21 Fe1 B2 141.3(10)
Ru1 C21 Fe1 B2 -33.70(11)
O1 C21 Fe1 Ru1 175.0(10)
O1 C21 Fe1 Ru2 -168.0(9)
Ru1 C21 Fe1 Ru2 17.00(13)
O1 C21 Fe1 Fe2 -123.7(10)
Ru1 C21 Fe1 Fe2 61.28(5)
Ru2 B1 Fe1 C26 86.36(17)
Fe2 B1 Fe1 C26 167.41(14)
Ru2 B1 Fe1 C25 162.55(16)
Fe2 B1 Fe1 C25 -116.40(14)
Ru2 B1 Fe1 C21 -108.98(16)
Fe2 B1 Fe1 C21 -27.93(19)
Ru2 B1 Fe1 B2 10.36(12)
Fe2 B1 Fe1 B2 91.41(10)
Ru2 B1 Fe1 Ru1 -41.15(9)
Fe2 B1 Fe1 Ru1 39.89(8)
Fe2 B1 Fe1 Ru2 81.05(10)
Ru2 B1 Fe1 Fe2 -81.05(10)
O3 C23 Fe2 C24 9(7)
O3 C23 Fe2 C22 104(7)
O3 C23 Fe2 B1 -65(7)
O3 C23 Fe2 B3 -158(7)
O3 C23 Fe2 Fe1 -98(7)
O3 C23 Fe2 Ru2 -114(7)
O3 C23 Fe2 Ru1 -176(7)
O4 C24 Fe2 C23 60(4)
O4 C24 Fe2 C22 -40(4)
O4 C24 Fe2 B1 170(4)
O4 C24 Fe2 B3 103(4)
O4 C24 Fe2 Fe1 -142(4)
O4 C24 Fe2 Ru2 161(4)
O4 C24 Fe2 Ru1 -111(4)
O2 C22 Fe2 C23 -69(3)
O2 C22 Fe2 C24 25(3)
O2 C22 Fe2 B1 90(2)
O2 C22 Fe2 B3 -144(2)
O2 C22 Fe2 Fe1 119(2)
O2 C22 Fe2 Ru2 177(2)
O2 C22 Fe2 Ru1 173(3)
Ru2 B1 Fe2 C23 -82.12(13)
Fe1 B1 Fe2 C23 -163.36(10)
Ru2 B1 Fe2 C24 -169.55(15)
Fe1 B1 Fe2 C24 109.22(14)
Ru2 B1 Fe2 C22 119.7(2)
Fe1 B1 Fe2 C22 38.5(2)
Ru2 B1 Fe2 B3 -7.28(12)
Fe1 B1 Fe2 B3 -88.52(11)
Ru2 B1 Fe2 Fe1 81.24(8)
Fe1 B1 Fe2 Ru2 -81.24(8)
Ru2 B1 Fe2 Ru1 42.71(9)
Fe1 B1 Fe2 Ru1 -38.52(8)
C26 Fe1 Fe2 C23 -54.4(7)
C25 Fe1 Fe2 C23 101.4(3)
C21 Fe1 Fe2 C23 -158.7(3)
B1 Fe1 Fe2 C23 41.9(3)
B2 Fe1 Fe2 C23 -53.8(3)
Ru1 Fe1 Fe2 C23 -92.1(2)
Ru2 Fe1 Fe2 C23 -18.0(2)
C26 Fe1 Fe2 C24 -161.4(7)
C25 Fe1 Fe2 C24 -5.51(15)
C21 Fe1 Fe2 C24 94.37(15)
B1 Fe1 Fe2 C24 -65.04(15)
B2 Fe1 Fe2 C24 -160.77(13)
Ru1 Fe1 Fe2 C24 160.93(12)
Ru2 Fe1 Fe2 C24 -124.95(11)
C26 Fe1 Fe2 C22 103.6(7)
C25 Fe1 Fe2 C22 -100.56(15)
C21 Fe1 Fe2 C22 -0.67(14)
B1 Fe1 Fe2 C22 -160.08(15)
B2 Fe1 Fe2 C22 104.19(13)
Ru1 Fe1 Fe2 C22 65.89(11)
Ru2 Fe1 Fe2 C22 140.01(11)
C26 Fe1 Fe2 B1 -96.3(7)
C25 Fe1 Fe2 B1 59.53(14)
C21 Fe1 Fe2 B1 159.41(14)
B2 Fe1 Fe2 B1 -95.73(13)
Ru1 Fe1 Fe2 B1 -134.03(10)
Ru2 Fe1 Fe2 B1 -59.90(10)
C26 Fe1 Fe2 B3 1.4(7)
C25 Fe1 Fe2 B3 157.23(12)
C21 Fe1 Fe2 B3 -102.88(12)
B1 Fe1 Fe2 B3 97.70(13)
B2 Fe1 Fe2 B3 1.98(10)
Ru1 Fe1 Fe2 B3 -36.33(7)
Ru2 Fe1 Fe2 B3 37.80(7)
C26 Fe1 Fe2 Ru2 -36.4(7)
C25 Fe1 Fe2 Ru2 119.43(10)
C21 Fe1 Fe2 Ru2 -140.68(10)
B1 Fe1 Fe2 Ru2 59.90(10)
B2 Fe1 Fe2 Ru2 -35.82(8)
Ru1 Fe1 Fe2 Ru2 -74.127(10)
C26 Fe1 Fe2 Ru1 37.7(7)
C25 Fe1 Fe2 Ru1 -166.44(10)
C21 Fe1 Fe2 Ru1 -66.56(10)
B1 Fe1 Fe2 Ru1 134.03(10)
B2 Fe1 Fe2 Ru1 38.30(8)
Ru2 Fe1 Fe2 Ru1 74.127(10)
C5 C4 Ru1 B3 28.3(3)
C3 C4 Ru1 B3 -87.6(2)
C9 C4 Ru1 B3 149.9(3)
C5 C4 Ru1 B2 -76.91(16)
C3 C4 Ru1 B2 167.20(15)
C9 C4 Ru1 B2 44.8(3)
C3 C4 Ru1 C5 -115.9(2)
C9 C4 Ru1 C5 121.7(3)
C5 C4 Ru1 C2 78.59(16)
C3 C4 Ru1 C2 -37.30(14)
C9 C4 Ru1 C2 -159.7(3)
C5 C4 Ru1 C1 36.94(15)
C3 C4 Ru1 C1 -78.95(15)
C9 C4 Ru1 C1 158.6(3)
C5 C4 Ru1 C3 115.9(2)
C9 C4 Ru1 C3 -122.4(3)
C5 C4 Ru1 C21 -161.41(16)
C3 C4 Ru1 C21 82.70(16)
C9 C4 Ru1 C21 -39.7(3)
C5 C4 Ru1 Fe1 -127.72(13)
C3 C4 Ru1 Fe1 116.40(13)
C9 C4 Ru1 Fe1 -6.0(3)
C5 C4 Ru1 Fe2 164.29(14)
C3 C4 Ru1 Fe2 48.4(2)
C9 C4 Ru1 Fe2 -74.0(3)
C5 C4 Ru1 Ru2 -59.09(18)
C3 C4 Ru1 Ru2 -174.97(10)
C9 C4 Ru1 Ru2 62.6(3)
C1 C5 Ru1 B3 -46.52(17)
C4 C5 Ru1 B3 -163.87(15)
C10 C5 Ru1 B3 75.2(3)
C1 C5 Ru1 B2 -138.89(16)
C4 C5 Ru1 B2 103.76(16)
C10 C5 Ru1 B2 -17.2(3)
C1 C5 Ru1 C4 117.3(2)
C10 C5 Ru1 C4 -120.9(4)
C1 C5 Ru1 C2 37.05(15)
C4 C5 Ru1 C2 -80.30(16)
C10 C5 Ru1 C2 158.8(4)
C4 C5 Ru1 C1 -117.3(2)
C10 C5 Ru1 C1 121.7(4)
C1 C5 Ru1 C3 79.01(15)
C4 C5 Ru1 C3 -38.34(15)
C10 C5 Ru1 C3 -159.3(3)
C1 C5 Ru1 C21 140.18(16)
C4 C5 Ru1 C21 22.84(19)
C10 C5 Ru1 C21 -98.1(3)
C1 C5 Ru1 Fe1 -168.21(11)
C4 C5 Ru1 Fe1 74.44(15)
C10 C5 Ru1 Fe1 -46.5(4)
C1 C5 Ru1 Fe2 -39.6(3)
C4 C5 Ru1 Fe2 -156.99(19)
C10 C5 Ru1 Fe2 82.1(4)
C1 C5 Ru1 Ru2 -99.34(13)
C4 C5 Ru1 Ru2 143.32(12)
C10 C5 Ru1 Ru2 22.4(3)
C1 C2 Ru1 B3 75.52(17)
C3 C2 Ru1 B3 -166.75(15)
C7 C2 Ru1 B3 -45.7(3)
C1 C2 Ru1 B2 -29.6(3)
C3 C2 Ru1 B2 88.2(2)
C7 C2 Ru1 B2 -150.8(3)
C1 C2 Ru1 C4 -79.67(17)
C3 C2 Ru1 C4 38.06(15)
C7 C2 Ru1 C4 159.1(3)
C1 C2 Ru1 C5 -37.12(16)
C3 C2 Ru1 C5 80.62(16)
C7 C2 Ru1 C5 -158.3(3)
C3 C2 Ru1 C1 117.7(2)
C7 C2 Ru1 C1 -121.2(3)
C1 C2 Ru1 C3 -117.7(2)
C7 C2 Ru1 C3 121.1(3)
C1 C2 Ru1 C21 -154.21(15)
C3 C2 Ru1 C21 -36.47(17)
C7 C2 Ru1 C21 84.6(3)
C1 C2 Ru1 Fe1 -165.10(13)
C3 C2 Ru1 Fe1 -47.4(2)
C7 C2 Ru1 Fe1 73.7(3)
C1 C2 Ru1 Fe2 125.92(13)
C3 C2 Ru1 Fe2 -116.35(13)
C7 C2 Ru1 Fe2 4.7(3)
C1 C2 Ru1 Ru2 57.69(18)
C3 C2 Ru1 Ru2 175.43(11)
C7 C2 Ru1 Ru2 -63.5(3)
C2 C1 Ru1 B3 -104.85(16)
C5 C1 Ru1 B3 137.71(16)
C6 C1 Ru1 B3 15.7(3)
C2 C1 Ru1 B2 163.16(15)
C5 C1 Ru1 B2 45.72(17)
C6 C1 Ru1 B2 -76.3(3)
C2 C1 Ru1 C4 79.87(17)
C5 C1 Ru1 C4 -37.57(15)
C6 C1 Ru1 C4 -159.6(3)
C2 C1 Ru1 C5 117.4(2)
C6 C1 Ru1 C5 -122.0(3)
C5 C1 Ru1 C2 -117.4(2)
C6 C1 Ru1 C2 120.6(3)
C2 C1 Ru1 C3 37.05(14)
C5 C1 Ru1 C3 -80.39(16)
C6 C1 Ru1 C3 157.6(3)
C2 C1 Ru1 C21 45.1(3)
C5 C1 Ru1 C21 -72.3(2)
C6 C1 Ru1 C21 165.6(3)
C2 C1 Ru1 Fe1 155.3(2)
C5 C1 Ru1 Fe1 37.8(3)
C6 C1 Ru1 Fe1 -84.2(4)
C2 C1 Ru1 Fe2 -75.80(16)
C5 C1 Ru1 Fe2 166.76(12)
C6 C1 Ru1 Fe2 44.8(3)
C2 C1 Ru1 Ru2 -144.09(13)
C5 C1 Ru1 Ru2 98.47(14)
C6 C1 Ru1 Ru2 -23.5(3)
C2 C3 Ru1 B3 17.6(2)
C4 C3 Ru1 B3 134.24(17)
C8 C3 Ru1 B3 -103.8(3)
C2 C3 Ru1 B2 -133.88(16)
C4 C3 Ru1 B2 -17.2(2)
C8 C3 Ru1 B2 104.8(3)
C2 C3 Ru1 C4 -116.7(2)
C8 C3 Ru1 C4 122.0(3)
C2 C3 Ru1 C5 -78.61(16)
C4 C3 Ru1 C5 38.08(16)
C8 C3 Ru1 C5 160.1(3)
C4 C3 Ru1 C2 116.7(2)
C8 C3 Ru1 C2 -121.3(3)
C2 C3 Ru1 C1 -36.84(15)
C4 C3 Ru1 C1 79.84(16)
C8 C3 Ru1 C1 -158.2(3)
C2 C3 Ru1 C21 147.60(16)
C4 C3 Ru1 C21 -95.71(16)
C8 C3 Ru1 C21 26.3(3)
C2 C3 Ru1 Fe1 158.69(11)
C4 C3 Ru1 Fe1 -84.63(15)
C8 C3 Ru1 Fe1 37.4(3)
C2 C3 Ru1 Fe2 84.39(14)
C4 C3 Ru1 Fe2 -158.92(13)
C8 C3 Ru1 Fe2 -36.9(3)
C2 C3 Ru1 Ru2 -53.7(12)
C4 C3 Ru1 Ru2 63.0(11)
C8 C3 Ru1 Ru2 -175.0(9)
O1 C21 Ru1 B3 124.5(3)
Fe1 C21 Ru1 B3 -57.48(16)
O1 C21 Ru1 B2 -144.9(4)
Fe1 C21 Ru1 B2 33.19(11)
O1 C21 Ru1 C4 -49.3(3)
Fe1 C21 Ru1 C4 128.72(12)
O1 C21 Ru1 C5 -62.9(4)
Fe1 C21 Ru1 C5 115.16(11)
O1 C21 Ru1 C2 8.7(4)
Fe1 C21 Ru1 C2 -173.22(9)
O1 C21 Ru1 C1 -19.2(5)
Fe1 C21 Ru1 C1 158.85(13)
O1 C21 Ru1 C3 -12.1(3)
Fe1 C21 Ru1 C3 165.92(12)
O1 C21 Ru1 Fe1 -178.0(4)
O1 C21 Ru1 Fe2 117.1(3)
Fe1 C21 Ru1 Fe2 -64.89(8)
O1 C21 Ru1 Ru2 169.2(3)
Fe1 C21 Ru1 Ru2 -12.78(10)
C26 Fe1 Ru1 B3 -135.60(15)
C25 Fe1 Ru1 B3 72.6(3)
C21 Fe1 Ru1 B3 134.30(14)
B1 Fe1 Ru1 B3 3.17(11)
B2 Fe1 Ru1 B3 -89.36(12)
Ru2 Fe1 Ru1 B3 -30.80(8)
Fe2 Fe1 Ru1 B3 38.01(8)
C26 Fe1 Ru1 B2 -46.24(15)
C25 Fe1 Ru1 B2 161.9(3)
C21 Fe1 Ru1 B2 -136.34(15)
B1 Fe1 Ru1 B2 92.53(13)
Ru2 Fe1 Ru1 B2 58.56(9)
Fe2 Fe1 Ru1 B2 127.36(9)
C26 Fe1 Ru1 C4 31.55(14)
C25 Fe1 Ru1 C4 -120.3(3)
C21 Fe1 Ru1 C4 -58.56(15)
B1 Fe1 Ru1 C4 170.31(11)
B2 Fe1 Ru1 C4 77.79(13)
Ru2 Fe1 Ru1 C4 136.35(8)
Fe2 Fe1 Ru1 C4 -154.85(8)
C26 Fe1 Ru1 C5 -7.97(16)
C25 Fe1 Ru1 C5 -159.8(3)
C21 Fe1 Ru1 C5 -98.08(15)
B1 Fe1 Ru1 C5 130.79(12)
B2 Fe1 Ru1 C5 38.26(13)
Ru2 Fe1 Ru1 C5 96.83(9)
Fe2 Fe1 Ru1 C5 165.63(9)
C26 Fe1 Ru1 C2 105.2(2)
C25 Fe1 Ru1 C2 -46.6(3)
C21 Fe1 Ru1 C2 15.1(2)
B1 Fe1 Ru1 C2 -116.00(17)
B2 Fe1 Ru1 C2 151.48(18)
Ru2 Fe1 Ru1 C2 -149.96(15)
Fe2 Fe1 Ru1 C2 -81.16(15)
C26 Fe1 Ru1 C1 -37.1(3)
C25 Fe1 Ru1 C1 171.1(4)
C21 Fe1 Ru1 C1 -127.2(3)
B1 Fe1 Ru1 C1 101.7(3)
B2 Fe1 Ru1 C1 9.2(3)
Ru2 Fe1 Ru1 C1 67.7(3)
Fe2 Fe1 Ru1 C1 136.5(3)
C26 Fe1 Ru1 C3 72.96(15)
C25 Fe1 Ru1 C3 -78.9(3)
C21 Fe1 Ru1 C3 -17.14(15)
B1 Fe1 Ru1 C3 -148.27(12)
B2 Fe1 Ru1 C3 119.20(12)
Ru2 Fe1 Ru1 C3 177.76(8)
Fe2 Fe1 Ru1 C3 -113.44(8)
C26 Fe1 Ru1 C21 90.11(17)
C25 Fe1 Ru1 C21 -61.7(3)
B1 Fe1 Ru1 C21 -131.13(15)
B2 Fe1 Ru1 C21 136.34(15)
Ru2 Fe1 Ru1 C21 -165.09(12)
Fe2 Fe1 Ru1 C21 -96.29(12)
C26 Fe1 Ru1 Fe2 -173.60(12)
C25 Fe1 Ru1 Fe2 34.6(2)
C21 Fe1 Ru1 Fe2 96.29(12)
B1 Fe1 Ru1 Fe2 -34.84(8)
B2 Fe1 Ru1 Fe2 -127.36(9)
Ru2 Fe1 Ru1 Fe2 -68.802(12)
C26 Fe1 Ru1 Ru2 -104.80(12)
C25 Fe1 Ru1 Ru2 103.4(2)
C21 Fe1 Ru1 Ru2 165.09(12)
B1 Fe1 Ru1 Ru2 33.96(8)
B2 Fe1 Ru1 Ru2 -58.56(9)
Fe2 Fe1 Ru1 Ru2 68.802(12)
C23 Fe2 Ru1 B3 23.70(15)
C24 Fe2 Ru1 B3 -166.2(2)
C22 Fe2 Ru1 B3 117.73(16)
B1 Fe2 Ru1 B3 -94.74(13)
Fe1 Fe2 Ru1 B3 -128.97(10)
Ru2 Fe2 Ru1 B3 -59.39(10)
C23 Fe2 Ru1 B2 113.57(14)
C24 Fe2 Ru1 B2 -76.3(2)
C22 Fe2 Ru1 B2 -152.40(14)
B1 Fe2 Ru1 B2 -4.86(11)
B3 Fe2 Ru1 B2 89.87(12)
Fe1 Fe2 Ru1 B2 -39.09(7)
Ru2 Fe2 Ru1 B2 30.49(7)
C23 Fe2 Ru1 C4 -127.7(2)
C24 Fe2 Ru1 C4 42.5(3)
C22 Fe2 Ru1 C4 -33.7(2)
B1 Fe2 Ru1 C4 113.87(19)
B3 Fe2 Ru1 C4 -151.4(2)
Fe1 Fe2 Ru1 C4 79.64(17)
Ru2 Fe2 Ru1 C4 149.22(17)
C23 Fe2 Ru1 C5 15.6(3)
C24 Fe2 Ru1 C5 -174.2(3)
C22 Fe2 Ru1 C5 109.6(3)
B1 Fe2 Ru1 C5 -102.8(2)
B3 Fe2 Ru1 C5 -8.1(2)
Fe1 Fe2 Ru1 C5 -137.1(2)
Ru2 Fe2 Ru1 C5 -67.5(2)
C23 Fe2 Ru1 C2 -53.46(14)
C24 Fe2 Ru1 C2 116.7(2)
C22 Fe2 Ru1 C2 40.57(15)
B1 Fe2 Ru1 C2 -171.89(12)
B3 Fe2 Ru1 C2 -77.16(12)
Fe1 Fe2 Ru1 C2 153.88(8)
Ru2 Fe2 Ru1 C2 -136.54(8)
C23 Fe2 Ru1 C1 -14.29(14)
C24 Fe2 Ru1 C1 155.9(2)
C22 Fe2 Ru1 C1 79.74(15)
B1 Fe2 Ru1 C1 -132.72(12)
B3 Fe2 Ru1 C1 -37.99(13)
Fe1 Fe2 Ru1 C1 -166.95(8)
Ru2 Fe2 Ru1 C1 -97.37(8)
C23 Fe2 Ru1 C3 -94.11(14)
C24 Fe2 Ru1 C3 76.0(2)
C22 Fe2 Ru1 C3 -0.08(15)
B1 Fe2 Ru1 C3 147.46(12)
B3 Fe2 Ru1 C3 -117.81(12)
Fe1 Fe2 Ru1 C3 113.23(8)
Ru2 Fe2 Ru1 C3 -177.19(8)
C23 Fe2 Ru1 C21 -164.24(14)
C24 Fe2 Ru1 C21 5.9(2)
C22 Fe2 Ru1 C21 -70.22(15)
B1 Fe2 Ru1 C21 77.32(12)
B3 Fe2 Ru1 C21 172.06(12)
Fe1 Fe2 Ru1 C21 43.09(8)
Ru2 Fe2 Ru1 C21 112.67(8)
C23 Fe2 Ru1 Fe1 152.67(12)
C24 Fe2 Ru1 Fe1 -37.2(2)
C22 Fe2 Ru1 Fe1 -113.31(12)
B1 Fe2 Ru1 Fe1 34.23(9)
B3 Fe2 Ru1 Fe1 128.97(10)
Ru2 Fe2 Ru1 Fe1 69.581(12)
C23 Fe2 Ru1 Ru2 83.09(12)
C24 Fe2 Ru1 Ru2 -106.8(2)
C22 Fe2 Ru1 Ru2 177.11(12)
B1 Fe2 Ru1 Ru2 -35.35(9)
B3 Fe2 Ru1 Ru2 59.39(10)
Fe1 Fe2 Ru1 Ru2 -69.581(12)
Fe1 B1 Ru2 B2 -10.84(12)
Fe2 B1 Ru2 B2 -90.29(11)
Fe1 B1 Ru2 B3 87.16(11)
Fe2 B1 Ru2 B3 7.71(13)
Fe1 B1 Ru2 C12 -159.53(11)
Fe2 B1 Ru2 C12 121.02(11)
Fe1 B1 Ru2 C11 -123.04(11)
Fe2 B1 Ru2 C11 157.51(11)
Fe1 B1 Ru2 C13 -177.10(8)
Fe2 B1 Ru2 C13 103.45(11)
Fe1 B1 Ru2 C15 -104.96(11)
Fe2 B1 Ru2 C15 175.59(8)
Fe1 B1 Ru2 C14 -139.92(15)
Fe2 B1 Ru2 C14 140.63(15)
Fe2 B1 Ru2 Fe1 -79.45(9)
Fe1 B1 Ru2 Fe2 79.45(9)
Fe1 B1 Ru2 Ru1 38.31(8)
Fe2 B1 Ru2 Ru1 -41.14(8)
C11 C12 Ru2 B1 88.74(18)
C13 C12 Ru2 B1 -154.44(18)
C17 C12 Ru2 B1 -33.1(3)
C11 C12 Ru2 B2 -21.7(3)
C13 C12 Ru2 B2 95.2(2)
C17 C12 Ru2 B2 -143.4(3)
C11 C12 Ru2 B3 -166.87(16)
C13 C12 Ru2 B3 -50.05(19)
C17 C12 Ru2 B3 71.3(3)
C13 C12 Ru2 C11 116.8(2)
C17 C12 Ru2 C11 -121.8(4)
C11 C12 Ru2 C13 -116.8(2)
C17 C12 Ru2 C13 121.4(4)
C11 C12 Ru2 C15 -37.41(15)
C13 C12 Ru2 C15 79.42(17)
C17 C12 Ru2 C15 -159.2(3)
C11 C12 Ru2 C14 -79.13(16)
C13 C12 Ru2 C14 37.69(15)
C17 C12 Ru2 C14 159.1(3)
C11 C12 Ru2 Fe1 65.93(18)
C13 C12 Ru2 Fe1 -177.25(12)
C17 C12 Ru2 Fe1 -55.9(3)
C11 C12 Ru2 Fe2 135.48(14)
C13 C12 Ru2 Fe2 -107.70(15)
C17 C12 Ru2 Fe2 13.7(3)
C11 C12 Ru2 Ru1 -163.65(17)
C13 C12 Ru2 Ru1 -46.8(3)
C17 C12 Ru2 Ru1 74.6(4)
C12 C11 Ru2 B1 -89.89(17)
C15 C11 Ru2 B1 153.17(18)
C16 C11 Ru2 B1 32.2(3)
C12 C11 Ru2 B2 167.54(16)
C15 C11 Ru2 B2 50.60(18)
C16 C11 Ru2 B2 -70.4(3)
C12 C11 Ru2 B3 23.2(3)
C15 C11 Ru2 B3 -93.7(2)
C16 C11 Ru2 B3 145.3(3)
C15 C11 Ru2 C12 -116.9(2)
C16 C11 Ru2 C12 122.1(4)
C12 C11 Ru2 C13 37.67(15)
C15 C11 Ru2 C13 -79.27(16)
C16 C11 Ru2 C13 159.8(3)
C12 C11 Ru2 C15 116.9(2)
C16 C11 Ru2 C15 -121.0(4)
C12 C11 Ru2 C14 79.62(16)
C15 C11 Ru2 C14 -37.32(14)
C16 C11 Ru2 C14 -158.3(3)
C12 C11 Ru2 Fe1 -135.46(14)
C15 C11 Ru2 Fe1 107.60(14)
C16 C11 Ru2 Fe1 -13.4(3)
C12 C11 Ru2 Fe2 -65.04(18)
C15 C11 Ru2 Fe2 178.02(11)
C16 C11 Ru2 Fe2 57.1(3)
C12 C11 Ru2 Ru1 164.21(16)
C15 C11 Ru2 Ru1 47.3(3)
C16 C11 Ru2 Ru1 -73.7(4)
C14 C13 Ru2 B1 146.23(16)
C12 C13 Ru2 B1 30.2(2)
C18 C13 Ru2 B1 -91.1(3)
C14 C13 Ru2 B2 -14.8(2)
C12 C13 Ru2 B2 -130.80(18)
C18 C13 Ru2 B2 107.9(3)
C14 C13 Ru2 B3 -108.87(15)
C12 C13 Ru2 B3 135.09(18)
C18 C13 Ru2 B3 13.8(3)
C14 C13 Ru2 C12 116.0(2)
C18 C13 Ru2 C12 -121.3(4)
C14 C13 Ru2 C11 78.76(15)
C12 C13 Ru2 C11 -37.28(16)
C18 C13 Ru2 C11 -158.6(3)
C14 C13 Ru2 C15 36.75(14)
C12 C13 Ru2 C15 -79.28(17)
C18 C13 Ru2 C15 159.4(3)
C12 C13 Ru2 C14 -116.0(2)
C18 C13 Ru2 C14 122.7(3)
C14 C13 Ru2 Fe1 129.9(4)
C12 C13 Ru2 Fe1 13.9(6)
C18 C13 Ru2 Fe1 -107.4(5)
C14 C13 Ru2 Fe2 -153.61(11)
C12 C13 Ru2 Fe2 90.36(16)
C18 C13 Ru2 Fe2 -30.9(3)
C14 C13 Ru2 Ru1 -81.34(15)
C12 C13 Ru2 Ru1 162.62(13)
C18 C13 Ru2 Ru1 41.3(3)
C14 C15 Ru2 B1 -148.02(16)
C11 C15 Ru2 B1 -31.4(2)
C20 C15 Ru2 B1 89.6(3)
C14 C15 Ru2 B2 109.12(15)
C11 C15 Ru2 B2 -134.23(17)
C20 C15 Ru2 B2 -13.3(3)
C14 C15 Ru2 B3 15.4(2)
C11 C15 Ru2 B3 132.02(17)
C20 C15 Ru2 B3 -107.0(3)
C14 C15 Ru2 C12 -79.34(15)
C11 C15 Ru2 C12 37.31(16)
C20 C15 Ru2 C12 158.3(3)
C14 C15 Ru2 C11 -116.6(2)
C20 C15 Ru2 C11 120.9(3)
C14 C15 Ru2 C13 -36.95(14)
C11 C15 Ru2 C13 79.69(17)
C20 C15 Ru2 C13 -159.4(3)
C11 C15 Ru2 C14 116.6(2)
C20 C15 Ru2 C14 -122.4(3)
C14 C15 Ru2 Fe1 152.30(11)
C11 C15 Ru2 Fe1 -91.06(15)
C20 C15 Ru2 Fe1 29.9(3)
C14 C15 Ru2 Fe2 -125.6(4)
C11 C15 Ru2 Fe2 -9.0(5)
C20 C15 Ru2 Fe2 112.0(4)
C14 C15 Ru2 Ru1 81.43(14)
C11 C15 Ru2 Ru1 -161.92(13)
C20 C15 Ru2 Ru1 -41.0(3)
C15 C14 Ru2 B1 57.1(3)
C13 C14 Ru2 B1 -60.7(3)
C19 C14 Ru2 B1 179.3(3)
C15 C14 Ru2 B2 -72.82(15)
C13 C14 Ru2 B2 169.41(16)
C19 C14 Ru2 B2 49.4(3)
C15 C14 Ru2 B3 -168.97(15)
C13 C14 Ru2 B3 73.26(16)
C19 C14 Ru2 B3 -46.8(3)
C15 C14 Ru2 C12 79.66(16)
C13 C14 Ru2 C12 -38.11(16)
C19 C14 Ru2 C12 -158.1(3)
C15 C14 Ru2 C11 37.64(15)
C13 C14 Ru2 C11 -80.13(16)
C19 C14 Ru2 C11 159.8(3)
C15 C14 Ru2 C13 117.8(2)
C19 C14 Ru2 C13 -120.0(3)
C13 C14 Ru2 C15 -117.8(2)
C19 C14 Ru2 C15 122.2(3)
C15 C14 Ru2 Fe1 -50.42(19)
C13 C14 Ru2 Fe1 -168.19(12)
C19 C14 Ru2 Fe1 71.8(3)
C15 C14 Ru2 Fe2 165.84(11)
C13 C14 Ru2 Fe2 48.07(19)
C19 C14 Ru2 Fe2 -72.0(3)
C15 C14 Ru2 Ru1 -120.97(12)
C13 C14 Ru2 Ru1 121.25(13)
C19 C14 Ru2 Ru1 1.2(3)
C26 Fe1 Ru2 B1 -123.31(17)
C25 Fe1 Ru2 B1 -19.15(18)
C21 Fe1 Ru2 B1 116.16(18)
B2 Fe1 Ru2 B1 -166.55(15)
Ru1 Fe1 Ru2 B1 133.63(12)
Fe2 Fe1 Ru2 B1 62.94(12)
C26 Fe1 Ru2 B2 43.24(15)
C25 Fe1 Ru2 B2 147.40(16)
C21 Fe1 Ru2 B2 -77.28(16)
B1 Fe1 Ru2 B2 166.55(15)
Ru1 Fe1 Ru2 B2 -59.82(10)
Fe2 Fe1 Ru2 B2 -130.50(10)
C26 Fe1 Ru2 B3 133.98(14)
C25 Fe1 Ru2 B3 -121.86(14)
C21 Fe1 Ru2 B3 13.46(15)
B1 Fe1 Ru2 B3 -102.70(14)
B2 Fe1 Ru2 B3 90.75(12)
Ru1 Fe1 Ru2 B3 30.93(7)
Fe2 Fe1 Ru2 B3 -39.76(7)
C26 Fe1 Ru2 C12 -93.55(16)
C25 Fe1 Ru2 C12 10.61(16)
C21 Fe1 Ru2 C12 145.93(17)
B1 Fe1 Ru2 C12 29.77(16)
B2 Fe1 Ru2 C12 -136.79(14)
Ru1 Fe1 Ru2 C12 163.40(11)
Fe2 Fe1 Ru2 C12 92.71(11)
C26 Fe1 Ru2 C11 -57.23(14)
C25 Fe1 Ru2 C11 46.93(15)
C21 Fe1 Ru2 C11 -177.75(15)
B1 Fe1 Ru2 C11 66.09(14)
B2 Fe1 Ru2 C11 -100.46(12)
Ru1 Fe1 Ru2 C11 -160.28(8)
Fe2 Fe1 Ru2 C11 129.03(8)
C26 Fe1 Ru2 C13 -105.4(5)
C25 Fe1 Ru2 C13 -1.2(5)
C21 Fe1 Ru2 C13 134.1(5)
B1 Fe1 Ru2 C13 18.0(5)
B2 Fe1 Ru2 C13 -148.6(5)
Ru1 Fe1 Ru2 C13 151.6(5)
Fe2 Fe1 Ru2 C13 80.9(5)
C26 Fe1 Ru2 C15 -16.68(14)
C25 Fe1 Ru2 C15 87.48(14)
C21 Fe1 Ru2 C15 -137.20(15)
B1 Fe1 Ru2 C15 106.63(14)
B2 Fe1 Ru2 C15 -59.92(12)
Ru1 Fe1 Ru2 C15 -119.74(7)
Fe2 Fe1 Ru2 C15 169.58(7)
C26 Fe1 Ru2 C14 14.78(16)
C25 Fe1 Ru2 C14 118.94(16)
C21 Fe1 Ru2 C14 -105.74(17)
B1 Fe1 Ru2 C14 138.09(16)
B2 Fe1 Ru2 C14 -28.46(15)
Ru1 Fe1 Ru2 C14 -88.28(11)
Fe2 Fe1 Ru2 C14 -158.97(11)
C26 Fe1 Ru2 Fe2 173.74(12)
C25 Fe1 Ru2 Fe2 -82.10(12)
C21 Fe1 Ru2 Fe2 53.22(13)
B1 Fe1 Ru2 Fe2 -62.94(12)
B2 Fe1 Ru2 Fe2 130.50(10)
Ru1 Fe1 Ru2 Fe2 70.687(12)
C26 Fe1 Ru2 Ru1 103.05(12)
C25 Fe1 Ru2 Ru1 -152.78(12)
C21 Fe1 Ru2 Ru1 -17.47(13)
B1 Fe1 Ru2 Ru1 -133.63(12)
B2 Fe1 Ru2 Ru1 59.82(10)
Fe2 Fe1 Ru2 Ru1 -70.687(11)
C23 Fe2 Ru2 B1 110.44(16)
C24 Fe2 Ru2 B1 11.80(17)
C22 Fe2 Ru2 B1 -135.1(2)
B3 Fe2 Ru2 B1 170.59(15)
Fe1 Fe2 Ru2 B1 -62.35(12)
Ru1 Fe2 Ru2 B1 -130.79(12)
C23 Fe2 Ru2 B2 -149.88(13)
C24 Fe2 Ru2 B2 111.48(16)
C22 Fe2 Ru2 B2 -35.4(2)
B1 Fe2 Ru2 B2 99.68(14)
B3 Fe2 Ru2 B2 -89.73(13)
Fe1 Fe2 Ru2 B2 37.33(8)
Ru1 Fe2 Ru2 B2 -31.11(8)
C23 Fe2 Ru2 B3 -60.15(14)
C24 Fe2 Ru2 B3 -158.79(16)
C22 Fe2 Ru2 B3 54.4(2)
B1 Fe2 Ru2 B3 -170.59(15)
Fe1 Fe2 Ru2 B3 127.06(10)
Ru1 Fe2 Ru2 B3 58.62(10)
C23 Fe2 Ru2 C12 42.38(13)
C24 Fe2 Ru2 C12 -56.26(16)
C22 Fe2 Ru2 C12 156.9(2)
B1 Fe2 Ru2 C12 -68.06(14)
B3 Fe2 Ru2 C12 102.53(13)
Fe1 Fe2 Ru2 C12 -130.41(8)
Ru1 Fe2 Ru2 C12 161.15(8)
C23 Fe2 Ru2 C11 78.08(15)
C24 Fe2 Ru2 C11 -20.56(17)
C22 Fe2 Ru2 C11 -167.4(2)
B1 Fe2 Ru2 C11 -32.36(16)
B3 Fe2 Ru2 C11 138.23(14)
Fe1 Fe2 Ru2 C11 -94.71(10)
Ru1 Fe2 Ru2 C11 -163.15(10)
C23 Fe2 Ru2 C13 1.87(13)
C24 Fe2 Ru2 C13 -96.77(15)
C22 Fe2 Ru2 C13 116.4(2)
B1 Fe2 Ru2 C13 -108.56(14)
B3 Fe2 Ru2 C13 62.02(13)
Fe1 Fe2 Ru2 C13 -170.92(8)
Ru1 Fe2 Ru2 C13 120.64(8)
C23 Fe2 Ru2 C15 85.5(4)
C24 Fe2 Ru2 C15 -13.1(4)
C22 Fe2 Ru2 C15 -160.0(5)
B1 Fe2 Ru2 C15 -24.9(4)
B3 Fe2 Ru2 C15 145.7(4)
Fe1 Fe2 Ru2 C15 -87.3(4)
Ru1 Fe2 Ru2 C15 -155.7(4)
C23 Fe2 Ru2 C14 -28.29(15)
C24 Fe2 Ru2 C14 -126.93(17)
C22 Fe2 Ru2 C14 86.2(2)
B1 Fe2 Ru2 C14 -138.73(16)
B3 Fe2 Ru2 C14 31.86(15)
Fe1 Fe2 Ru2 C14 158.92(11)
Ru1 Fe2 Ru2 C14 90.48(11)
C23 Fe2 Ru2 Fe1 172.79(10)
C24 Fe2 Ru2 Fe1 74.15(13)
C22 Fe2 Ru2 Fe1 -72.70(18)
B1 Fe2 Ru2 Fe1 62.35(12)
B3 Fe2 Ru2 Fe1 -127.06(10)
Ru1 Fe2 Ru2 Fe1 -68.438(11)
C23 Fe2 Ru2 Ru1 -118.77(10)
C24 Fe2 Ru2 Ru1 142.59(13)
C22 Fe2 Ru2 Ru1 -4.26(18)
B1 Fe2 Ru2 Ru1 130.79(12)
B3 Fe2 Ru2 Ru1 -58.62(10)
Fe1 Fe2 Ru2 Ru1 68.438(11)
B3 Ru1 Ru2 B1 102.20(14)
B2 Ru1 Ru2 B1 -100.21(14)
C4 Ru1 Ru2 B1 -124.52(15)
C5 Ru1 Ru2 B1 -159.39(13)
C2 Ru1 Ru2 B1 126.35(14)
C1 Ru1 Ru2 B1 160.10(11)
C3 Ru1 Ru2 B1 176.4(11)
C21 Ru1 Ru2 B1 -25.00(12)
Fe1 Ru1 Ru2 B1 -34.72(9)
Fe2 Ru1 Ru2 B1 36.80(9)
B3 Ru1 Ru2 B2 -157.60(14)
C4 Ru1 Ru2 B2 -24.31(15)
C5 Ru1 Ru2 B2 -59.18(14)
C2 Ru1 Ru2 B2 -133.44(14)
C1 Ru1 Ru2 B2 -99.69(13)
C3 Ru1 Ru2 B2 -83.4(11)
C21 Ru1 Ru2 B2 75.20(13)
Fe1 Ru1 Ru2 B2 65.48(10)
Fe2 Ru1 Ru2 B2 137.01(10)
B2 Ru1 Ru2 B3 157.60(14)
C4 Ru1 Ru2 B3 133.28(15)
C5 Ru1 Ru2 B3 98.41(13)
C2 Ru1 Ru2 B3 24.16(14)
C1 Ru1 Ru2 B3 57.90(13)
C3 Ru1 Ru2 B3 74.2(11)
C21 Ru1 Ru2 B3 -127.20(13)
Fe1 Ru1 Ru2 B3 -136.92(11)
Fe2 Ru1 Ru2 B3 -65.40(11)
B3 Ru1 Ru2 C12 -4.0(2)
B2 Ru1 Ru2 C12 153.6(2)
C4 Ru1 Ru2 C12 129.3(2)
C5 Ru1 Ru2 C12 94.4(2)
C2 Ru1 Ru2 C12 20.2(2)
C1 Ru1 Ru2 C12 53.9(2)
C3 Ru1 Ru2 C12 70.3(11)
C21 Ru1 Ru2 C12 -131.2(2)
Fe1 Ru1 Ru2 C12 -140.9(2)
Fe2 Ru1 Ru2 C12 -69.4(2)
B3 Ru1 Ru2 C11 -153.5(2)
B2 Ru1 Ru2 C11 4.1(2)
C4 Ru1 Ru2 C11 -20.2(2)
C5 Ru1 Ru2 C11 -55.1(2)
C2 Ru1 Ru2 C11 -129.3(2)
C1 Ru1 Ru2 C11 -95.6(2)
C3 Ru1 Ru2 C11 -79.3(11)
C21 Ru1 Ru2 C11 79.3(2)
Fe1 Ru1 Ru2 C11 69.6(2)
Fe2 Ru1 Ru2 C11 141.1(2)
B3 Ru1 Ru2 C13 -38.15(14)
B2 Ru1 Ru2 C13 119.45(14)
C4 Ru1 Ru2 C13 95.13(14)
C5 Ru1 Ru2 C13 60.26(13)
C2 Ru1 Ru2 C13 -13.99(13)
C1 Ru1 Ru2 C13 19.75(12)
C3 Ru1 Ru2 C13 36.1(11)
C21 Ru1 Ru2 C13 -165.35(12)
Fe1 Ru1 Ru2 C13 -175.07(9)
Fe2 Ru1 Ru2 C13 -103.55(9)
B3 Ru1 Ru2 C15 -119.39(13)
B2 Ru1 Ru2 C15 38.21(13)
C4 Ru1 Ru2 C15 13.90(14)
C5 Ru1 Ru2 C15 -20.97(12)
C2 Ru1 Ru2 C15 -95.23(13)
C1 Ru1 Ru2 C15 -61.48(11)
C3 Ru1 Ru2 C15 -45.2(11)
C21 Ru1 Ru2 C15 113.41(12)
Fe1 Ru1 Ru2 C15 103.69(8)
Fe2 Ru1 Ru2 C15 175.21(8)
B3 Ru1 Ru2 C14 -78.88(13)
B2 Ru1 Ru2 C14 78.72(12)
C4 Ru1 Ru2 C14 54.40(13)
C5 Ru1 Ru2 C14 19.53(11)
C2 Ru1 Ru2 C14 -54.72(12)
C1 Ru1 Ru2 C14 -20.97(10)
C3 Ru1 Ru2 C14 -4.7(11)
C21 Ru1 Ru2 C14 153.92(11)
Fe1 Ru1 Ru2 C14 144.20(7)
Fe2 Ru1 Ru2 C14 -144.28(7)
B3 Ru1 Ru2 Fe1 136.92(10)
B2 Ru1 Ru2 Fe1 -65.48(10)
C4 Ru1 Ru2 Fe1 -89.80(11)
C5 Ru1 Ru2 Fe1 -124.67(9)
C2 Ru1 Ru2 Fe1 161.08(10)
C1 Ru1 Ru2 Fe1 -165.18(7)
C3 Ru1 Ru2 Fe1 -148.9(11)
C21 Ru1 Ru2 Fe1 9.72(8)
Fe2 Ru1 Ru2 Fe1 71.521(13)
B3 Ru1 Ru2 Fe2 65.40(10)
B2 Ru1 Ru2 Fe2 -137.01(10)
C4 Ru1 Ru2 Fe2 -161.32(11)
C5 Ru1 Ru2 Fe2 163.81(9)
C2 Ru1 Ru2 Fe2 89.56(10)
C1 Ru1 Ru2 Fe2 123.30(7)
C3 Ru1 Ru2 Fe2 139.6(11)
C21 Ru1 Ru2 Fe2 -61.80(8)
Fe1 Ru1 Ru2 Fe2 -71.521(13)
B1 Ru2 B2 Ru1 88.80(12)
B3 Ru2 B2 Ru1 -16.61(10)
C12 Ru2 B2 Ru1 -164.83(15)
C11 Ru2 B2 Ru1 -178.53(8)
C13 Ru2 B2 Ru1 -107.82(13)
C15 Ru2 B2 Ru1 -151.09(9)
C14 Ru2 B2 Ru1 -116.64(9)
Fe1 Ru2 B2 Ru1 78.09(8)
Fe2 Ru2 B2 Ru1 36.40(8)
B1 Ru2 B2 Fe1 10.71(12)
B3 Ru2 B2 Fe1 -94.70(10)
C12 Ru2 B2 Fe1 117.08(17)
C11 Ru2 B2 Fe1 103.38(9)
C13 Ru2 B2 Fe1 174.09(10)
C15 Ru2 B2 Fe1 130.82(9)
C14 Ru2 B2 Fe1 165.27(8)
Fe2 Ru2 B2 Fe1 -41.68(7)
Ru1 Ru2 B2 Fe1 -78.09(8)
B3 Ru1 B2 Ru2 16.52(10)
C4 Ru1 B2 Ru2 164.86(10)
C5 Ru1 B2 Ru2 128.75(11)
C2 Ru1 B2 Ru2 122.13(16)
C1 Ru1 B2 Ru2 103.47(10)
C3 Ru1 B2 Ru2 175.26(8)
C21 Ru1 B2 Ru2 -105.82(10)
Fe1 Ru1 B2 Ru2 -79.02(8)
Fe2 Ru1 B2 Ru2 -35.50(8)
B3 Ru1 B2 Fe1 95.54(10)
C4 Ru1 B2 Fe1 -116.12(9)
C5 Ru1 B2 Fe1 -152.23(10)
C2 Ru1 B2 Fe1 -158.85(14)
C1 Ru1 B2 Fe1 -177.51(8)
C3 Ru1 B2 Fe1 -105.72(11)
C21 Ru1 B2 Fe1 -26.80(9)
Fe2 Ru1 B2 Fe1 43.52(6)
Ru2 Ru1 B2 Fe1 79.02(8)
C26 Fe1 B2 Ru2 -138.55(14)
C25 Fe1 B2 Ru2 -78.5(3)
C21 Fe1 B2 Ru2 127.24(13)
B1 Fe1 B2 Ru2 -10.29(12)
Ru1 Fe1 B2 Ru2 86.14(8)
Fe2 Fe1 B2 Ru2 41.56(7)
C26 Fe1 B2 Ru1 135.31(14)
C25 Fe1 B2 Ru1 -164.6(2)
C21 Fe1 B2 Ru1 41.10(14)
B1 Fe1 B2 Ru1 -96.43(11)
Ru2 Fe1 B2 Ru1 -86.14(8)
Fe2 Fe1 B2 Ru1 -44.58(7)
B1 Ru2 B3 Ru1 -87.42(11)
B2 Ru2 B3 Ru1 16.67(10)
C12 Ru2 B3 Ru1 178.63(8)
C11 Ru2 B3 Ru1 163.89(14)
C13 Ru2 B3 Ru1 151.23(10)
C15 Ru2 B3 Ru1 107.37(13)
C14 Ru2 B3 Ru1 116.51(9)
Fe1 Ru2 B3 Ru1 -35.73(8)
Fe2 Ru2 B3 Ru1 -79.82(9)
B1 Ru2 B3 Fe2 -7.60(12)
B2 Ru2 B3 Fe2 96.49(10)
C12 Ru2 B3 Fe2 -101.56(10)
C11 Ru2 B3 Fe2 -116.30(18)
C13 Ru2 B3 Fe2 -128.96(9)
C15 Ru2 B3 Fe2 -172.81(9)
C14 Ru2 B3 Fe2 -163.68(8)
Fe1 Ru2 B3 Fe2 44.09(7)
Ru1 Ru2 B3 Fe2 79.82(9)
B2 Ru1 B3 Ru2 -16.42(10)
C4 Ru1 B3 Ru2 -122.15(17)
C5 Ru1 B3 Ru2 -104.14(10)
C2 Ru1 B3 Ru2 -165.05(9)
C1 Ru1 B3 Ru2 -129.81(10)
C3 Ru1 B3 Ru2 -175.47(8)
C21 Ru1 B3 Ru2 69.33(13)
Fe1 Ru1 B3 Ru2 35.83(8)
Fe2 Ru1 B3 Ru2 78.25(8)
B2 Ru1 B3 Fe2 -94.66(9)
C4 Ru1 B3 Fe2 159.60(15)
C5 Ru1 B3 Fe2 177.61(7)
C2 Ru1 B3 Fe2 116.70(9)
C1 Ru1 B3 Fe2 151.94(9)
C3 Ru1 B3 Fe2 106.28(11)
C21 Ru1 B3 Fe2 -8.92(14)
Fe1 Ru1 B3 Fe2 -42.41(7)
Ru2 Ru1 B3 Fe2 -78.25(8)
C23 Fe2 B3 Ru2 115.83(14)
C24 Fe2 B3 Ru2 70.9(4)
C22 Fe2 B3 Ru2 -146.99(13)
B1 Fe2 B3 Ru2 7.19(11)
Fe1 Fe2 B3 Ru2 -43.79(7)
Ru1 Fe2 B3 Ru2 -85.78(8)
C23 Fe2 B3 Ru1 -158.39(14)
C24 Fe2 B3 Ru1 156.6(4)
C22 Fe2 B3 Ru1 -61.20(13)
B1 Fe2 B3 Ru1 92.98(11)
Fe1 Fe2 B3 Ru1 42.00(7)
Ru2 Fe2 B3 Ru1 85.78(8)
